data_2207866
loop_
_publ_author_name
'Nenad Juda\(s'
'Branko Kaitner'

_publ_section_title
;One-dimensional self-assembly of bis(3-benzylpentane-2,4-dionato)copper(II)
 in
the solid state mediated by weak C---H...O hydrogen bonding
;
_journal_coeditor_code RZ6151
_journal_issue 1
_journal_name_full 'Acta Crystallographica, Section E'
_journal_page_first m163
_journal_page_last m165
_journal_paper_doi 10.1107/S1600536805042042
_journal_volume 62
_journal_year 2006
_chemical_formula_iupac '[Cu (C12 H13 O2)2]'
_chemical_formula_moiety 'C24 H26 Cu O4'
_chemical_formula_sum 'C24 H26 Cu O4'
_chemical_formula_weight 441.99
_chemical_melting_point 480
_chemical_name_common bis(\a-benzylacetylacetonato)copper(II)
_chemical_name_systematic
;
bis(3-benzylpentane-2,4-dionato)copper(II)
;
_space_group_IT_number 2
_symmetry_cell_setting triclinic
_symmetry_space_group_name_Hall '-P 1'
_symmetry_space_group_name_H-M 'P -1'
_atom_sites_solution_hydrogens geom
_atom_sites_solution_primary direct
_atom_sites_solution_secondary difmap
_cell_angle_alpha 110.970(14)
_cell_angle_beta 99.044(12)
_cell_angle_gamma 98.254(12)
_cell_formula_units_Z 1
_cell_length_a 4.9124(13)
_cell_length_b 9.9691(2)
_cell_length_c 11.887(3)
_cell_measurement_reflns_used 40
_cell_measurement_temperature 293(2)
_cell_measurement_theta_max 17
_cell_measurement_theta_min 11
_cell_volume 524.1(2)
_computing_cell_refinement STADI4
_computing_data_collection 'STADI4 (Stoe & Cie, 1995)'
_computing_data_reduction 'X-RED (Stoe & Cie, 1995)'
_computing_molecular_graphics
;
ORTEP-3 for Windows (Farrugia, 1997),
MERCURY (Bruno <i>et al.</i>,  2002),
RasTop (Valadon, 2004) and POVRay (Persistence of Vision Pty,
2004)
;
_computing_publication_material 'WinGX (Farrugia, 1999)'
_computing_structure_refinement 'SHELXL97 (Sheldrick, 1997)'
_computing_structure_solution 'SHELXS97 (Sheldrick, 1997)'
_diffrn_ambient_temperature 293(2)
_diffrn_measured_fraction_theta_full 0.999
_diffrn_measured_fraction_theta_max 0.999
_diffrn_measurement_device_type 'Philips PW1100'
_diffrn_measurement_method '\w scan'
_diffrn_radiation_monochromator 'Planar Graphite'
_diffrn_radiation_source 'fine-focus sealed tube'
_diffrn_radiation_type MoK\a
_diffrn_radiation_wavelength 0.71073
_diffrn_reflns_av_R_equivalents 0.0264
_diffrn_reflns_av_sigmaI/netI 0.0307
_diffrn_reflns_limit_h_max 6
_diffrn_reflns_limit_h_min -6
_diffrn_reflns_limit_k_max 12
_diffrn_reflns_limit_k_min -12
_diffrn_reflns_limit_l_max 15
_diffrn_reflns_limit_l_min -15
_diffrn_reflns_number 4582
_diffrn_reflns_theta_full 27.01
_diffrn_reflns_theta_max 27.01
_diffrn_reflns_theta_min 2.24
_diffrn_standards_decay_% 2.8
_diffrn_standards_interval_time 60
_diffrn_standards_number 4
_exptl_absorpt_coefficient_mu 1.069
_exptl_absorpt_correction_T_max 0.8672
_exptl_absorpt_correction_T_min 0.7701
_exptl_absorpt_correction_type psi-scan
_exptl_absorpt_process_details '(North <i>et al.</i>,  1968)'
_exptl_crystal_colour black
_exptl_crystal_density_diffrn 1.400
_exptl_crystal_density_meas 1.38
_exptl_crystal_density_method 'flotation in what?'
_exptl_crystal_description needle
_exptl_crystal_F_000 231
_exptl_crystal_size_max 0.80
_exptl_crystal_size_mid 0.17
_exptl_crystal_size_min 0.13
_refine_diff_density_max 0.351
_refine_diff_density_min -0.366
_refine_ls_extinction_method none
_refine_ls_goodness_of_fit_ref 1.112
_refine_ls_hydrogen_treatment constr
_refine_ls_matrix_type full
_refine_ls_number_parameters 135
_refine_ls_number_reflns 2291
_refine_ls_number_restraints 0
_refine_ls_restrained_S_all 1.112
_refine_ls_R_factor_all 0.0333
_refine_ls_R_factor_gt 0.0297
_refine_ls_shift/su_max 0.000
_refine_ls_shift/su_mean 0.000
_refine_ls_structure_factor_coef Fsqd
_refine_ls_weighting_details 'calc w=1/[\s^2^(Fo^2^)+(0.0507P)^2^+0.086P] where P=(Fo^2^+2Fc^2^)/3'
_refine_ls_weighting_scheme calc
_refine_ls_wR_factor_gt 0.0860
_refine_ls_wR_factor_ref 0.0879
_reflns_number_gt 2132
_reflns_number_total 2291
_reflns_threshold_expression I>2\s(I)
_cod_data_source_file rz6151.cif
_cod_data_source_block I
_cod_database_code 2207866

loop_
_symmetry_equiv_pos_as_xyz
'x, y, z'
'-x, -y, -z'

loop_
_atom_site_label
_atom_site_fract_x
_atom_site_fract_y
_atom_site_fract_z
_atom_site_U_iso_or_equiv
_atom_site_adp_type
_atom_site_calc_flag
_atom_site_refinement_flags
_atom_site_occupancy
_atom_site_type_symbol
Cu 0 0 0 0.03732(12) Uani d S 1 Cu
O1 0.2361(3) 0.14317(14) -0.03318(12) 0.0417(3) Uani d . 1 O
O2 0.2634(3) 0.03449(14) 0.14820(12) 0.0425(3) Uani d . 1 O
C1 0.6190(5) 0.3141(2) -0.0296(2) 0.0516(5) Uani d . 1 C
H1A 0.4947 0.2995 -0.1058 0.077 Uiso calc R 1 H
H1B 0.7926 0.2866 -0.046 0.077 Uiso calc R 1 H
H1C 0.6575 0.4159 0.0251 0.077 Uiso calc R 1 H
C2 0.4811(4) 0.22053(18) 0.02997(17) 0.0381(4) Uani d . 1 C
C3 0.6221(4) 0.22038(19) 0.14288(17) 0.0383(4) Uani d . 1 C
C4 0.5072(4) 0.12292(19) 0.19272(16) 0.0391(4) Uani d . 1 C
C5 0.6686(5) 0.1093(2) 0.30565(19) 0.0531(5) Uani d . 1 C
H5A 0.5481 0.0458 0.3307 0.08 Uiso calc R 1 H
H5B 0.7311 0.2047 0.3716 0.08 Uiso calc R 1 H
H5C 0.8293 0.0686 0.2865 0.08 Uiso calc R 1 H
C6 0.9049(4) 0.3295(2) 0.21052(19) 0.0444(4) Uani d . 1 C
H6A 1.0032 0.2968 0.2699 0.053 Uiso calc R 1 H
H6B 1.0197 0.3283 0.1509 0.053 Uiso calc R 1 H
C7 0.8776(4) 0.4865(2) 0.27776(17) 0.0426(4) Uani d . 1 C
C8 1.0167(6) 0.6012(3) 0.2557(3) 0.0652(6) Uani d . 1 C
H8 1.1314 0.5821 0.1991 0.078 Uiso calc R 1 H
C9 0.9902(7) 0.7455(3) 0.3159(3) 0.0792(8) Uani d . 1 C
H9 1.0838 0.8209 0.2982 0.095 Uiso calc R 1 H
C10 0.8274(7) 0.7757(3) 0.4005(3) 0.0725(7) Uani d . 1 C
H10 0.8107 0.8719 0.4417 0.087 Uiso calc R 1 H
C11 0.6890(7) 0.6638(3) 0.4242(3) 0.0777(8) Uani d . 1 C
H11 0.5774 0.6842 0.4821 0.093 Uiso calc R 1 H
C12 0.7118(6) 0.5201(3) 0.3635(2) 0.0640(6) Uani d . 1 C
H12 0.6143 0.4452 0.3807 0.077 Uiso calc R 1 H

loop_
_atom_site_aniso_label
_atom_site_aniso_U_11
_atom_site_aniso_U_22
_atom_site_aniso_U_33
_atom_site_aniso_U_12
_atom_site_aniso_U_13
_atom_site_aniso_U_23
Cu 0.03641(18) 0.03485(17) 0.04012(18) 0.00695(11) 0.00845(12) 0.01429(12)
O1 0.0400(6) 0.0413(6) 0.0447(7) 0.0069(5) 0.0080(5) 0.0191(5)
O2 0.0410(6) 0.0429(7) 0.0438(7) 0.0054(5) 0.0076(5) 0.0192(5)
C1 0.0516(11) 0.0477(10) 0.0599(12) 0.0055(9) 0.0135(9) 0.0279(9)
C2 0.0378(8) 0.0326(8) 0.0462(9) 0.0115(7) 0.0152(7) 0.0141(7)
C3 0.0335(8) 0.0349(8) 0.0444(9) 0.0096(6) 0.0106(7) 0.0114(7)
C4 0.0382(8) 0.0379(8) 0.0401(8) 0.0129(7) 0.0103(7) 0.0117(7)
C5 0.0519(11) 0.0585(12) 0.0486(11) 0.0091(9) 0.0035(9) 0.0249(9)
C6 0.0316(8) 0.0438(10) 0.0556(11) 0.0088(7) 0.0103(7) 0.0163(8)
C7 0.0337(8) 0.0410(9) 0.0471(9) 0.0044(7) 0.0014(7) 0.0149(8)
C8 0.0678(15) 0.0520(12) 0.0734(15) 0.0016(11) 0.0216(12) 0.0237(11)
C9 0.091(2) 0.0455(13) 0.092(2) -0.0021(12) 0.0048(16) 0.0299(13)
C10 0.0815(18) 0.0431(11) 0.0703(15) 0.0138(11) -0.0088(13) 0.0066(11)
C11 0.088(2) 0.0585(14) 0.0759(17) 0.0224(13) 0.0295(15) 0.0070(12)
C12 0.0712(15) 0.0484(12) 0.0722(15) 0.0108(11) 0.0313(12) 0.0177(11)

loop_
_atom_type_symbol
_atom_type_description
_atom_type_scat_dispersion_real
_atom_type_scat_dispersion_imag
_atom_type_scat_source
C C 0.0033 0.0016 'International Tables Vol C Tables 4.2.6.8 and 6.1.1.4'
H H 0.0000 0.0000 'International Tables Vol C Tables 4.2.6.8 and 6.1.1.4'
O O 0.0106 0.0060 'International Tables Vol C Tables 4.2.6.8 and 6.1.1.4'
Cu Cu 0.3201 1.2651 'International Tables Vol C Tables 4.2.6.8 and 6.1.1.4'

loop_
_geom_angle_atom_site_label_1
_geom_angle_atom_site_label_2
_geom_angle_atom_site_label_3
_geom_angle_site_symmetry_1
_geom_angle_site_symmetry_3
_geom_angle
O1 Cu O1 . 2 180.00(7)
O1 Cu O2 . . 91.87(6)
O1 Cu O2 2 . 88.13(6)
O1 Cu O2 . 2 88.13(6)
O1 Cu O2 2 2 91.87(6)
O2 Cu O2 . 2 180.00(6)
C2 O1 Cu . . 127.70(12)
C4 O2 Cu . . 127.86(12)
C2 C1 H1A . . 109.5
C2 C1 H1B . . 109.5
H1A C1 H1B . . 109.5
C2 C1 H1C . . 109.5
H1A C1 H1C . . 109.5
H1B C1 H1C . . 109.5
O1 C2 C3 . . 125.82(16)
O1 C2 C1 . . 113.36(17)
C3 C2 C1 . . 120.80(17)
C4 C3 C2 . . 121.10(16)
C4 C3 C6 . . 120.47(16)
C2 C3 C6 . . 118.43(16)
O2 C4 C3 . . 125.44(17)
O2 C4 C5 . . 112.61(17)
C3 C4 C5 . . 121.92(17)
C4 C5 H5A . . 109.5
C4 C5 H5B . . 109.5
H5A C5 H5B . . 109.5
C4 C5 H5C . . 109.5
H5A C5 H5C . . 109.5
H5B C5 H5C . . 109.5
C7 C6 C3 . . 114.06(15)
C7 C6 H6A . . 108.7
C3 C6 H6A . . 108.7
C7 C6 H6B . . 108.7
C3 C6 H6B . . 108.7
H6A C6 H6B . . 107.6
C8 C7 C12 . . 117.2(2)
C8 C7 C6 . . 121.35(19)
C12 C7 C6 . . 121.44(18)
C7 C8 C9 . . 121.8(2)
C7 C8 H8 . . 119.1
C9 C8 H8 . . 119.1
C10 C9 C8 . . 119.8(2)
C10 C9 H9 . . 120.1
C8 C9 H9 . . 120.1
C9 C10 C11 . . 119.3(2)
C9 C10 H10 . . 120.3
C11 C10 H10 . . 120.3
C10 C11 C12 . . 121.0(3)
C10 C11 H11 . . 119.5
C12 C11 H11 . . 119.5
C7 C12 C11 . . 120.8(2)
C7 C12 H12 . . 119.6
C11 C12 H12 . . 119.6

loop_
_geom_bond_atom_site_label_1
_geom_bond_atom_site_label_2
_geom_bond_site_symmetry_2
_geom_bond_distance
Cu O1 . 1.8997(13)
Cu O1 2 1.8997(13)
Cu O2 . 1.9022(13)
Cu O2 2 1.9022(13)
O1 C2 . 1.281(2)
O2 C4 . 1.286(2)
C1 C2 . 1.508(3)
C1 H1A . 0.96
C1 H1B . 0.96
C1 H1C . 0.96
C2 C3 . 1.411(3)
C3 C4 . 1.405(3)
C3 C6 . 1.533(2)
C4 C5 . 1.509(3)
C5 H5A . 0.96
C5 H5B . 0.96
C5 H5C . 0.96
C6 C7 . 1.518(3)
C6 H6A . 0.97
C6 H6B . 0.97
C7 C8 . 1.375(3)
C7 C12 . 1.382(3)
C8 C9 . 1.394(4)
C8 H8 . 0.93
C9 C10 . 1.359(5)
C9 H9 . 0.93
C10 C11 . 1.362(4)
C10 H10 . 0.93
C11 C12 . 1.385(3)
C11 H11 . 0.93
C12 H12 . 0.93

loop_
_geom_hbond_atom_site_label_D
_geom_hbond_atom_site_label_H
_geom_hbond_atom_site_label_A
_geom_hbond_site_symmetry_A
_geom_hbond_distance_DH
_geom_hbond_distance_HA
_geom_hbond_distance_DA
_geom_hbond_angle_DHA
C1 H1B O1 1_655 0.96 2.79 3.684(3) 156
C5 H5C O2 1_655 0.96 2.88 3.734(3) 149
C6 H6B O1 1_655 0.97 2.78 3.604(2) 143

loop_
_geom_torsion_atom_site_label_1
_geom_torsion_atom_site_label_2
_geom_torsion_atom_site_label_3
_geom_torsion_atom_site_label_4
_geom_torsion_site_symmetry_1
_geom_torsion
O2 Cu O1 C2 . 1.87(15)
O2 Cu O1 C2 2 -178.13(15)
O1 Cu O2 C4 . -2.20(15)
O1 Cu O2 C4 2 177.80(15)
Cu O1 C2 C3 . -3.5(3)
Cu O1 C2 C1 . 174.97(12)
O1 C2 C3 C4 . 4.7(3)
C1 C2 C3 C4 . -173.65(17)
O1 C2 C3 C6 . -175.22(15)
C1 C2 C3 C6 . 6.4(2)
Cu O2 C4 C3 . 4.2(3)
Cu O2 C4 C5 . -174.19(12)
C2 C3 C4 O2 . -5.1(3)
C6 C3 C4 O2 . 174.90(16)
C2 C3 C4 C5 . 173.16(17)
C6 C3 C4 C5 . -6.9(3)
C4 C3 C6 C7 . -103.5(2)
C2 C3 C6 C7 . 76.4(2)
C3 C6 C7 C8 . -125.1(2)
C3 C6 C7 C12 . 54.8(3)
C12 C7 C8 C9 . -0.7(4)
C6 C7 C8 C9 . 179.2(2)
C7 C8 C9 C10 . 1.2(4)
C8 C9 C10 C11 . -0.8(5)
C9 C10 C11 C12 . 0.0(5)
C8 C7 C12 C11 . -0.1(4)
C6 C7 C12 C11 . 180.0(2)
C10 C11 C12 C7 . 0.5(5)
